data_1543061
loop_
_publ_author_name
'Bacsa, John'
'Hanke, Felix'
'Hindley, Sarah'
'Odedra, Rajesh'
'Darling, George R.'
'Jones, Anthony C.'
'Steiner, Alexander'

_publ_section_title
;
 The Solid-State Structures of Dimethylzinc and Diethylzinc
;
_journal_issue 49
_journal_name_full 'Angewandte Chemie International Edition'
_journal_page_first 11685
_journal_paper_doi 10.1002/anie.201105099
_journal_volume 50
_journal_year 2011
_chemical_formula_moiety 'C2 H6 Zn'
_chemical_formula_sum 'C2 H6 Zn'
_chemical_formula_weight 95.44
_chemical_name_common \b-Dimethylzinc
_chemical_name_systematic
; 
 '\b-Dimethylzinc  
;
_space_group_IT_number 14
_symmetry_cell_setting monoclinic
_symmetry_space_group_name_Hall '-P 2yn'
_symmetry_space_group_name_H-M 'P 1 21/n 1'
_atom_sites_solution_hydrogens geom
_atom_sites_solution_primary direct
_atom_sites_solution_secondary difmap
_audit_creation_method SHELXL-97
_cell_angle_alpha 90.00
_cell_angle_beta 114.12(3)
_cell_angle_gamma 90.00
_cell_formula_units_Z 4
_cell_length_a 7.457(13)
_cell_length_b 7.497(14)
_cell_length_c 7.484(13)
_cell_measurement_temperature 150(2)
_cell_volume 381.9(12)
_computing_structure_refinement 'SHELXL-97 (Sheldrick, 1997)'
_computing_structure_solution 'SHELXS-97 (Sheldrick, 1990)'
_diffrn_ambient_temperature 150(2)
_diffrn_measured_fraction_theta_full 0.685
_diffrn_measured_fraction_theta_max 0.685
_diffrn_measurement_device_type 'Bruker Smart Apex'
_diffrn_measurement_method \w
_diffrn_radiation_monochromator graphite
_diffrn_radiation_source 'fine-focus sealed tube'
_diffrn_radiation_type MoK\a
_diffrn_radiation_wavelength 0.71073
_diffrn_reflns_av_R_equivalents 0.0721
_diffrn_reflns_av_sigmaI/netI 0.0979
_diffrn_reflns_limit_h_max 5
_diffrn_reflns_limit_h_min -5
_diffrn_reflns_limit_k_max 1
_diffrn_reflns_limit_k_min -8
_diffrn_reflns_limit_l_max 8
_diffrn_reflns_limit_l_min -8
_diffrn_reflns_number 875
_diffrn_reflns_theta_full 25.03
_diffrn_reflns_theta_max 25.03
_diffrn_reflns_theta_min 3.25
_exptl_absorpt_coefficient_mu 6.166
_exptl_absorpt_correction_T_max 0.746
_exptl_absorpt_correction_T_min 0.563
_exptl_absorpt_correction_type multi-scan
_exptl_absorpt_process_details SADABS
_exptl_crystal_colour colourless
_exptl_crystal_density_diffrn 1.660
_exptl_crystal_density_method 'not measured'
_exptl_crystal_description cylindrical
_exptl_crystal_F_000 192
_exptl_crystal_size_max 0.5
_exptl_crystal_size_mid 0.5
_exptl_crystal_size_min 0.5
_refine_diff_density_max 0.970
_refine_diff_density_min -0.410
_refine_diff_density_rms 0.143
_refine_ls_extinction_method none
_refine_ls_goodness_of_fit_ref 1.008
_refine_ls_hydrogen_treatment constr
_refine_ls_matrix_type full
_refine_ls_number_parameters 28
_refine_ls_number_reflns 460
_refine_ls_number_restraints 0
_refine_ls_restrained_S_all 1.008
_refine_ls_R_factor_all 0.1015
_refine_ls_R_factor_gt 0.0578
_refine_ls_shift/su_max 0.000
_refine_ls_shift/su_mean 0.000
_refine_ls_structure_factor_coef Fsqd
_refine_ls_weighting_details 'calc w=1/[\s^2^(Fo^2^)+(0.0500P)^2^+0.0000P] where P=(Fo^2^+2Fc^2^)/3'
_refine_ls_weighting_scheme calc
_refine_ls_wR_factor_gt 0.1294
_refine_ls_wR_factor_ref 0.1449
_reflns_number_gt 246
_reflns_number_total 460
_reflns_threshold_expression >2sigma(I)
_cod_data_source_file b-Me2Zn.cif
_cod_data_source_block b-Me2Zn
_cod_original_sg_symbol_H-M P2(1)/n
_cod_database_code 1543061

loop_
_symmetry_equiv_pos_as_xyz
'x, y, z'
'-x+1/2, y+1/2, -z+1/2'
'-x, -y, -z'
'x-1/2, -y-1/2, z-1/2'

loop_
_atom_site_label
_atom_site_type_symbol
_atom_site_fract_x
_atom_site_fract_y
_atom_site_fract_z
_atom_site_U_iso_or_equiv
_atom_site_adp_type
_atom_site_occupancy
_atom_site_symmetry_multiplicity
_atom_site_calc_flag
_atom_site_refinement_flags
_atom_site_disorder_assembly
_atom_site_disorder_group
Zn1 Zn 0.4935(3) 0.38870(14) 0.2460(2) 0.0528(8) Uani 1 1 d . . .
C1 C 0.313(2) 0.5680(15) 0.251(2) 0.063(5) Uani 1 1 d . . .
H1A H 0.2362 0.6103 0.1171 0.095 Uiso 1 1 calc R . .
H1B H 0.3865 0.6680 0.3322 0.095 Uiso 1 1 calc R . .
H1C H 0.2251 0.5177 0.3050 0.095 Uiso 1 1 calc R . .
C2 C 0.673(2) 0.2104(15) 0.2331(18) 0.065(4) Uani 1 1 d . . .
H2A H 0.6501 0.0984 0.2882 0.097 Uiso 1 1 calc R . .
H2B H 0.8080 0.2503 0.3082 0.097 Uiso 1 1 calc R . .
H2C H 0.6512 0.1916 0.0962 0.097 Uiso 1 1 calc R . .

loop_
_atom_site_aniso_label
_atom_site_aniso_U_11
_atom_site_aniso_U_22
_atom_site_aniso_U_33
_atom_site_aniso_U_23
_atom_site_aniso_U_13
_atom_site_aniso_U_12
Zn1 0.0629(17) 0.0387(7) 0.0607(8) 0.0020(8) 0.0293(7) 0.0062(10)
C1 0.082(15) 0.037(7) 0.085(9) -0.001(6) 0.048(8) 0.006(6)
C2 0.091(11) 0.031(7) 0.079(8) -0.004(6) 0.042(7) 0.009(7)

loop_
_atom_type_symbol
_atom_type_description
_atom_type_scat_dispersion_real
_atom_type_scat_dispersion_imag
_atom_type_scat_source
C C 0.0033 0.0016 'International Tables Vol C Tables 4.2.6.8 and 6.1.1.4'
H H 0.0000 0.0000 'International Tables Vol C Tables 4.2.6.8 and 6.1.1.4'
Zn Zn 0.2839 1.4301 'International Tables Vol C Tables 4.2.6.8 and 6.1.1.4'

loop_
_geom_angle_atom_site_label_1
_geom_angle_atom_site_label_2
_geom_angle_atom_site_label_3
_geom_angle
_geom_angle_site_symmetry_1
_geom_angle_site_symmetry_3
C1 Zn1 C2 178.2(6) . .

loop_
_geom_bond_atom_site_label_1
_geom_bond_atom_site_label_2
_geom_bond_distance
_geom_bond_site_symmetry_2
Zn1 C1 1.911(14) .
Zn1 C2 1.920(13) .
Zn1 C1 3.327(14) 2_545
Zn1 C2 3.424(14) 2_655
Zn1 C1 3.455(15) 3_666
Zn1 Zn1 4.079(7) 3_665
Zn1 Zn1 4.117(7) 3_666
